data_1546118
loop_
_publ_author_name
'Eleazer, Bennett J.'
'Smith, Mark D.'
'Popov, Alexey A.'
'Peryshkov, Dmitry V.'

_publ_section_title
;
 Rapid Reversible Borane to Boryl Hydride Exchange by Metal Shuttling on
 the Carborane Cluster Surface
;
_journal_name_full 'Chem. Sci.'
_journal_paper_doi 10.1039/C7SC01846K
_journal_year 2017
_chemical_formula_moiety 'C32 H52 B10 Cl O2 P3 Ru'
_chemical_formula_sum 'C32 H52 B10 Cl O2 P3 Ru'
_chemical_formula_weight 806.26
_space_group_crystal_system monoclinic
_space_group_IT_number 14
_space_group_name_Hall '-P 2yn'
_space_group_name_H-M_alt 'P 1 21/n 1'
_symmetry_space_group_name_Hall '-P 2yn'
_symmetry_space_group_name_H-M 'P 1 21/n 1'
_atom_sites_solution_hydrogens mixed
_audit_creation_date 2016-02-04
_audit_creation_method
;
Olex2 1.2
(compiled 2015.09.30 svn.r3233 for OlexSys, GUI svn.r5103)
;
_audit_update_record
;
2017-04-24 deposited with the CCDC.
2017-05-25 downloaded from the CCDC.
;
_cell_angle_alpha 90
_cell_angle_beta 96.2390(10)
_cell_angle_gamma 90
_cell_formula_units_Z 4
_cell_length_a 12.4465(4)
_cell_length_b 23.0308(8)
_cell_length_c 13.2665(4)
_cell_measurement_reflns_used 9975
_cell_measurement_temperature 100(2)
_cell_measurement_theta_max 29.99
_cell_measurement_theta_min 2.38
_cell_volume 3780.4(2)
_computing_cell_refinement 'SAINT v8.34A (Bruker, 2013)'
_computing_data_collection 'Bruker APEXII v2014.9-0 (Bruker, 2014)'
_computing_data_reduction 'SAINT v8.34A (Bruker, 2013)'
_computing_molecular_graphics 'Olex2 (Dolomanov et al., 2009)'
_computing_publication_material 'Olex2 (Dolomanov et al., 2009)'
_computing_structure_refinement 'XL (Sheldrick, 2008)'
_computing_structure_solution 'XT (Sheldrick, 2015)'
_diffrn_ambient_temperature 100(2)
_diffrn_detector 'Bruker PHOTON-100 area detector'
_diffrn_detector_area_resol_mean 10.4
_diffrn_detector_type 'CMOS area detector'
_diffrn_measured_fraction_theta_full 0.999
_diffrn_measured_fraction_theta_max 0.999
_diffrn_measurement_device 'three-circle diffractometer'
_diffrn_measurement_device_type 'Bruker D8 Quest'
_diffrn_measurement_method '\w and \f scans'
_diffrn_radiation_monochromator 'mirror optics'
_diffrn_radiation_probe x-ray
_diffrn_radiation_type MoK\a
_diffrn_radiation_wavelength 0.71073
_diffrn_reflns_av_R_equivalents 0.0557
_diffrn_reflns_av_unetI/netI 0.0242
_diffrn_reflns_Laue_measured_fraction_full 0.999
_diffrn_reflns_Laue_measured_fraction_max 0.999
_diffrn_reflns_limit_h_max 17
_diffrn_reflns_limit_h_min -17
_diffrn_reflns_limit_k_max 32
_diffrn_reflns_limit_k_min -32
_diffrn_reflns_limit_l_max 18
_diffrn_reflns_limit_l_min -18
_diffrn_reflns_number 214626
_diffrn_reflns_point_group_measured_fraction_full 0.999
_diffrn_reflns_point_group_measured_fraction_max 0.999
_diffrn_reflns_theta_full 30.079
_diffrn_reflns_theta_max 30.079
_diffrn_reflns_theta_min 2.307
_diffrn_source 'microfocus sealed X-ray tube'
_diffrn_source_type 'Incoatec I\ms'
_exptl_absorpt_coefficient_mu 0.643
_exptl_absorpt_correction_T_max 0.3363
_exptl_absorpt_correction_T_min 0.3018
_exptl_absorpt_correction_type multi-scan
_exptl_absorpt_process_details
;
SADABS-2014/4 (Bruker,2014/4) was used for absorption correction.
wR2(int) was 0.0865 before and 0.0554 after correction.
The Ratio of minimum to maximum transmission is 0.8974.
The \l/2 correction factor is 0.00150.
;
_exptl_crystal_colour orange
_exptl_crystal_colour_primary orange
_exptl_crystal_density_diffrn 1.417
_exptl_crystal_description plate
_exptl_crystal_F_000 1664
_exptl_crystal_size_max 0.22
_exptl_crystal_size_mid 0.16
_exptl_crystal_size_min 0.04
_refine_diff_density_max 0.566
_refine_diff_density_min -0.717
_refine_diff_density_rms 0.068
_refine_ls_extinction_coef 0.00062(7)
_refine_ls_extinction_expression Fc^*^=kFc[1+0.001xFc^2^\l^3^/sin(2\q)]^-1/4^
_refine_ls_extinction_method 'SHELXL-2014/7 (Sheldrick 2014'
_refine_ls_goodness_of_fit_ref 1.033
_refine_ls_hydrogen_treatment mixed
_refine_ls_matrix_type full
_refine_ls_number_parameters 487
_refine_ls_number_reflns 11098
_refine_ls_number_restraints 0
_refine_ls_restrained_S_all 1.033
_refine_ls_R_factor_all 0.0373
_refine_ls_R_factor_gt 0.0248
_refine_ls_shift/su_max 0.003
_refine_ls_shift/su_mean 0.000
_refine_ls_structure_factor_coef Fsqd
_refine_ls_weighting_details 'w=1/[\s^2^(Fo^2^)+(0.0277P)^2^+2.2067P] where P=(Fo^2^+2Fc^2^)/3'
_refine_ls_weighting_scheme calc
_refine_ls_wR_factor_gt 0.0568
_refine_ls_wR_factor_ref 0.0603
_reflns_Friedel_coverage 0.000
_reflns_number_gt 9235
_reflns_number_total 11098
_reflns_threshold_expression 'I > 2\s(I)'
_cod_data_source_file c7sc01846k2.cif
_cod_data_source_block be2178
_cod_database_code 1546118
_shelx_space_group_comment
;
The symmetry employed for this shelxl refinement is uniquely defined
by the following loop, which should always be used as a source of
symmetry information in preference to the above space-group names.
They are only intended as comments.
;
_shelx_estimated_absorpt_t_max 0.975
_shelx_estimated_absorpt_t_min 0.871
_olex2_refinement_description
;
1. Fixed Uiso
 At 1.2 times of:
  All C(H) groups
 At 1.5 times of:
  All C(H,H,H) groups
2.a Ternary CH refined with riding coordinates:
 C11(H11), C14(H14), C21(H21), C24(H24)
2.b Aromatic/amide H refined with riding coordinates:
 C32(H32), C33(H33), C34(H34), C35(H35), C36(H36), C42(H42), C43(H43),
 C44(H44), C45(H45), C46(H46), C52(H52), C53(H53), C54(H54), C55(H55), C56(H56)
2.c Idealised Me refined as rotating group:
 C12(H12A,H12B,H12C), C13(H13A,H13B,H13C), C15(H15A,H15B,H15C), C16(H16A,H16B,
 H16C), C22(H22A,H22B,H22C), C23(H23A,H23B,H23C), C25(H25A,H25B,H25C), C26(H26A,
 H26B,H26C)
;
_shelx_shelxl_version_number 2014/7
_olex2_submission_special_instructions 'No special instructions were received'

loop_
_space_group_symop_operation_xyz
'x, y, z'
'-x+1/2, y+1/2, -z+1/2'
'-x, -y, -z'
'x-1/2, -y-1/2, z-1/2'

loop_
_atom_site_label
_atom_site_type_symbol
_atom_site_fract_x
_atom_site_fract_y
_atom_site_fract_z
_atom_site_U_iso_or_equiv
_atom_site_adp_type
_atom_site_occupancy
_atom_site_site_symmetry_order
_atom_site_calc_flag
_atom_site_refinement_flags_posn
Ru1 Ru 0.63771(2) 0.34926(2) 0.76995(2) 0.01018(3) Uani 1 1 d .
Cl1 Cl 0.77132(3) 0.32278(2) 0.91733(3) 0.01779(7) Uani 1 1 d .
P1 P 0.58749(3) 0.25224(2) 0.72795(3) 0.01232(7) Uani 1 1 d .
P2 P 0.62992(3) 0.44584(2) 0.82257(3) 0.01127(7) Uani 1 1 d .
P3 P 0.77523(3) 0.35959(2) 0.66806(3) 0.01097(7) Uani 1 1 d .
O1 O 0.45240(8) 0.25447(4) 0.70613(8) 0.0155(2) Uani 1 1 d .
O2 O 0.49755(8) 0.46275(4) 0.80475(7) 0.01328(19) Uani 1 1 d .
C1 C 0.40461(11) 0.30878(6) 0.70999(11) 0.0140(3) Uani 1 1 d .
C2 C 0.42873(11) 0.41967(6) 0.76293(10) 0.0129(3) Uani 1 1 d .
C11 C 0.60275(13) 0.19896(6) 0.83162(11) 0.0180(3) Uani 1 1 d .
H11 H 0.5572 0.1646 0.8093 0.022 Uiso 1 1 calc R
C12 C 0.72033(14) 0.17839(7) 0.84758(13) 0.0257(4) Uani 1 1 d .
H12A H 0.7437 0.1668 0.7823 0.038 Uiso 1 1 calc GR
H12B H 0.7262 0.1451 0.8940 0.038 Uiso 1 1 calc GR
H12C H 0.7664 0.2100 0.8767 0.038 Uiso 1 1 calc GR
C13 C 0.56383(13) 0.22131(7) 0.92937(12) 0.0202(3) Uani 1 1 d .
H13A H 0.6072 0.2550 0.9537 0.030 Uiso 1 1 calc GR
H13B H 0.5716 0.1906 0.9808 0.030 Uiso 1 1 calc GR
H13C H 0.4877 0.2326 0.9165 0.030 Uiso 1 1 calc GR
C14 C 0.61196(12) 0.20674(6) 0.61800(11) 0.0168(3) Uani 1 1 d .
H14 H 0.6917 0.2005 0.6209 0.020 Uiso 1 1 calc R
C15 C 0.57562(13) 0.23768(7) 0.51822(11) 0.0202(3) Uani 1 1 d .
H15A H 0.4965 0.2379 0.5069 0.030 Uiso 1 1 calc GR
H15B H 0.6046 0.2172 0.4623 0.030 Uiso 1 1 calc GR
H15C H 0.6025 0.2777 0.5215 0.030 Uiso 1 1 calc GR
C16 C 0.55817(15) 0.14646(7) 0.61624(13) 0.0258(3) Uani 1 1 d .
H16A H 0.5913 0.1233 0.6733 0.039 Uiso 1 1 calc GR
H16B H 0.5683 0.1268 0.5524 0.039 Uiso 1 1 calc GR
H16C H 0.4807 0.1509 0.6218 0.039 Uiso 1 1 calc GR
C21 C 0.65114(12) 0.46437(6) 0.95883(11) 0.0149(3) Uani 1 1 d .
H21 H 0.6147 0.5026 0.9665 0.018 Uiso 1 1 calc R
C22 C 0.77043(12) 0.47303(7) 0.99856(12) 0.0204(3) Uani 1 1 d .
H22A H 0.8083 0.4357 0.9984 0.031 Uiso 1 1 calc GR
H22B H 0.7758 0.4883 1.0679 0.031 Uiso 1 1 calc GR
H22C H 0.8035 0.5006 0.9548 0.031 Uiso 1 1 calc GR
C23 C 0.59749(12) 0.42108(7) 1.02511(11) 0.0184(3) Uani 1 1 d .
H23A H 0.5215 0.4162 0.9985 0.028 Uiso 1 1 calc GR
H23B H 0.6020 0.4358 1.0948 0.028 Uiso 1 1 calc GR
H23C H 0.6347 0.3836 1.0245 0.028 Uiso 1 1 calc GR
C24 C 0.68170(12) 0.51122(6) 0.76306(11) 0.0148(3) Uani 1 1 d .
H24 H 0.7625 0.5100 0.7734 0.018 Uiso 1 1 calc R
C25 C 0.64659(13) 0.51136(7) 0.64860(11) 0.0185(3) Uani 1 1 d .
H25A H 0.6673 0.4745 0.6192 0.028 Uiso 1 1 calc GR
H25B H 0.6820 0.5435 0.6169 0.028 Uiso 1 1 calc GR
H25C H 0.5680 0.5161 0.6366 0.028 Uiso 1 1 calc GR
C26 C 0.64478(14) 0.56749(7) 0.81085(13) 0.0219(3) Uani 1 1 d .
H26A H 0.5668 0.5657 0.8153 0.033 Uiso 1 1 calc GR
H26B H 0.6610 0.6007 0.7688 0.033 Uiso 1 1 calc GR
H26C H 0.6830 0.5720 0.8790 0.033 Uiso 1 1 calc GR
C31 C 0.74698(11) 0.37147(6) 0.53065(10) 0.0133(3) Uani 1 1 d .
C32 C 0.64443(12) 0.38604(6) 0.48548(11) 0.0165(3) Uani 1 1 d .
H32 H 0.5864 0.3898 0.5260 0.020 Uiso 1 1 calc R
C33 C 0.62632(14) 0.39509(7) 0.38125(12) 0.0223(3) Uani 1 1 d .
H33 H 0.5562 0.4053 0.3511 0.027 Uiso 1 1 calc R
C34 C 0.70992(14) 0.38923(7) 0.32143(12) 0.0240(3) Uani 1 1 d .
H34 H 0.6970 0.3953 0.2503 0.029 Uiso 1 1 calc R
C35 C 0.81226(14) 0.37453(7) 0.36485(12) 0.0216(3) Uani 1 1 d .
H35 H 0.8695 0.3701 0.3236 0.026 Uiso 1 1 calc R
C36 C 0.83115(12) 0.36627(7) 0.46903(11) 0.0172(3) Uani 1 1 d .
H36 H 0.9019 0.3570 0.4989 0.021 Uiso 1 1 calc R
C41 C 0.87192(11) 0.41942(6) 0.70302(11) 0.0143(3) Uani 1 1 d .
C42 C 0.90010(12) 0.46062(7) 0.63331(12) 0.0196(3) Uani 1 1 d .
H42 H 0.8695 0.4584 0.5646 0.024 Uiso 1 1 calc R
C43 C 0.97260(14) 0.50503(7) 0.66346(14) 0.0256(3) Uani 1 1 d .
H43 H 0.9907 0.5329 0.6153 0.031 Uiso 1 1 calc R
C44 C 1.01835(13) 0.50875(7) 0.76276(14) 0.0247(3) Uani 1 1 d .
H44 H 1.0689 0.5386 0.7827 0.030 Uiso 1 1 calc R
C45 C 0.99022(12) 0.46863(7) 0.83344(13) 0.0206(3) Uani 1 1 d .
H45 H 1.0211 0.4713 0.9020 0.025 Uiso 1 1 calc R
C46 C 0.91686(11) 0.42439(7) 0.80441(12) 0.0169(3) Uani 1 1 d .
H46 H 0.8972 0.3975 0.8535 0.020 Uiso 1 1 calc R
C51 C 0.86596(11) 0.29597(6) 0.66967(10) 0.0123(3) Uani 1 1 d .
C52 C 0.85355(12) 0.25516(6) 0.59152(11) 0.0147(3) Uani 1 1 d .
H52 H 0.7991 0.2607 0.5365 0.018 Uiso 1 1 calc R
C53 C 0.91946(12) 0.20664(6) 0.59299(11) 0.0176(3) Uani 1 1 d .
H53 H 0.9094 0.1791 0.5394 0.021 Uiso 1 1 calc R
C54 C 0.99980(12) 0.19802(7) 0.67197(12) 0.0191(3) Uani 1 1 d .
H54 H 1.0456 0.1650 0.6725 0.023 Uiso 1 1 calc R
C55 C 1.01287(13) 0.23796(7) 0.75027(12) 0.0204(3) Uani 1 1 d .
H55 H 1.0679 0.2322 0.8048 0.024 Uiso 1 1 calc R
C56 C 0.94646(12) 0.28638(7) 0.74997(11) 0.0173(3) Uani 1 1 d .
H56 H 0.9558 0.3132 0.8047 0.021 Uiso 1 1 calc R
B1 B 0.48983(13) 0.36842(7) 0.68716(12) 0.0136(3) Uani 1 1 d .
B2 B 0.45219(13) 0.35167(7) 0.80788(12) 0.0130(3) Uani 1 1 d .
H2 H 0.5277(13) 0.3397(7) 0.8634(13) 0.012(4) Uiso 1 1 d .
B3 B 0.39071(14) 0.42053(8) 0.63559(13) 0.0169(3) Uani 1 1 d .
H3 H 0.4135(15) 0.4555(8) 0.5906(14) 0.024(5) Uiso 1 1 d .
B4 B 0.37528(14) 0.34693(8) 0.60051(13) 0.0177(3) Uani 1 1 d .
H4 H 0.3878(15) 0.3278(8) 0.5296(14) 0.020(5) Uiso 1 1 d .
B5 B 0.33813(13) 0.39220(7) 0.83904(13) 0.0160(3) Uani 1 1 d .
H5 H 0.3351(14) 0.4097(8) 0.9131(13) 0.018(4) Uiso 1 1 d .
B6 B 0.29875(13) 0.43579(8) 0.72875(13) 0.0180(3) Uani 1 1 d .
H6 H 0.2710(15) 0.4793(8) 0.7394(14) 0.024(5) Uiso 1 1 d .
B7 B 0.26008(14) 0.38835(8) 0.62528(14) 0.0218(4) Uani 1 1 d .
H7 H 0.2022(16) 0.4009(9) 0.5692(15) 0.030(5) Uiso 1 1 d .
B8 B 0.27279(14) 0.31564(8) 0.67104(14) 0.0202(3) Uani 1 1 d .
H8 H 0.2291(16) 0.2783(9) 0.6460(15) 0.030(5) Uiso 1 1 d .
B9 B 0.32199(13) 0.31833(8) 0.80375(13) 0.0173(3) Uani 1 1 d .
H9 H 0.3096(15) 0.2834(8) 0.8515(14) 0.022(5) Uiso 1 1 d .
B10 B 0.22769(14) 0.37072(8) 0.75090(15) 0.0206(3) Uani 1 1 d .
H10 H 0.1477(17) 0.3723(10) 0.7695(15) 0.034(6) Uiso 1 1 d .

loop_
_atom_site_aniso_label
_atom_site_aniso_U_11
_atom_site_aniso_U_22
_atom_site_aniso_U_33
_atom_site_aniso_U_23
_atom_site_aniso_U_13
_atom_site_aniso_U_12
Ru1 0.00986(5) 0.00926(5) 0.01170(5) -0.00085(4) 0.00238(4) -0.00003(4)
Cl1 0.01496(16) 0.02015(17) 0.01798(16) 0.00181(13) 0.00051(12) 0.00148(13)
P1 0.01342(16) 0.01017(16) 0.01381(16) -0.00067(13) 0.00349(13) 0.00001(13)
P2 0.01145(16) 0.01042(16) 0.01212(16) -0.00132(13) 0.00207(12) -0.00004(13)
P3 0.01015(15) 0.01074(16) 0.01202(16) -0.00076(12) 0.00122(12) 0.00018(12)
O1 0.0134(5) 0.0112(5) 0.0223(5) -0.0030(4) 0.0032(4) -0.0015(4)
O2 0.0122(5) 0.0113(5) 0.0164(5) -0.0031(4) 0.0017(4) 0.0006(4)
C1 0.0125(6) 0.0127(6) 0.0169(7) -0.0026(5) 0.0017(5) -0.0007(5)
C2 0.0122(6) 0.0125(6) 0.0139(6) -0.0007(5) 0.0012(5) 0.0004(5)
C11 0.0231(8) 0.0127(7) 0.0187(7) 0.0031(5) 0.0046(6) 0.0002(6)
C12 0.0304(9) 0.0230(8) 0.0240(8) 0.0056(7) 0.0048(7) 0.0123(7)
C13 0.0243(8) 0.0186(7) 0.0186(7) 0.0045(6) 0.0066(6) -0.0001(6)
C14 0.0207(7) 0.0133(7) 0.0173(7) -0.0025(5) 0.0060(6) -0.0009(5)
C15 0.0259(8) 0.0188(7) 0.0161(7) -0.0028(6) 0.0027(6) -0.0031(6)
C16 0.0372(9) 0.0152(7) 0.0265(8) -0.0052(6) 0.0095(7) -0.0055(7)
C21 0.0155(7) 0.0158(7) 0.0133(6) -0.0042(5) 0.0011(5) 0.0004(5)
C22 0.0163(7) 0.0256(8) 0.0187(7) -0.0074(6) -0.0009(6) -0.0017(6)
C23 0.0198(7) 0.0225(8) 0.0132(6) -0.0008(6) 0.0028(5) 0.0011(6)
C24 0.0161(7) 0.0112(6) 0.0179(7) -0.0013(5) 0.0057(5) -0.0016(5)
C25 0.0229(7) 0.0139(7) 0.0195(7) 0.0028(6) 0.0058(6) 0.0005(6)
C26 0.0298(8) 0.0121(7) 0.0258(8) -0.0021(6) 0.0121(6) -0.0021(6)
C31 0.0163(7) 0.0105(6) 0.0130(6) 0.0004(5) 0.0014(5) -0.0010(5)
C32 0.0170(7) 0.0133(7) 0.0188(7) -0.0003(5) 0.0004(5) 0.0013(5)
C33 0.0252(8) 0.0200(8) 0.0199(7) 0.0031(6) -0.0052(6) 0.0027(6)
C34 0.0330(9) 0.0227(8) 0.0153(7) 0.0047(6) -0.0020(6) -0.0023(7)
C35 0.0270(8) 0.0215(8) 0.0174(7) 0.0028(6) 0.0080(6) -0.0014(6)
C36 0.0176(7) 0.0180(7) 0.0163(7) 0.0027(5) 0.0028(6) 0.0011(6)
C41 0.0106(6) 0.0132(6) 0.0196(7) -0.0036(5) 0.0037(5) -0.0003(5)
C42 0.0196(7) 0.0172(7) 0.0226(7) -0.0016(6) 0.0048(6) -0.0027(6)
C43 0.0258(8) 0.0180(8) 0.0341(9) -0.0008(7) 0.0089(7) -0.0079(6)
C44 0.0165(7) 0.0188(8) 0.0393(10) -0.0087(7) 0.0046(7) -0.0054(6)
C45 0.0141(7) 0.0204(8) 0.0268(8) -0.0087(6) 0.0004(6) -0.0002(6)
C46 0.0129(6) 0.0170(7) 0.0211(7) -0.0046(6) 0.0031(5) 0.0009(5)
C51 0.0108(6) 0.0122(6) 0.0145(6) 0.0007(5) 0.0040(5) 0.0006(5)
C52 0.0163(7) 0.0145(7) 0.0136(6) 0.0001(5) 0.0022(5) 0.0000(5)
C53 0.0236(7) 0.0128(7) 0.0170(7) -0.0026(5) 0.0048(6) 0.0007(6)
C54 0.0201(7) 0.0151(7) 0.0230(7) 0.0017(6) 0.0064(6) 0.0051(6)
C55 0.0193(7) 0.0214(8) 0.0195(7) 0.0000(6) -0.0025(6) 0.0068(6)
C56 0.0172(7) 0.0182(7) 0.0163(7) -0.0027(6) 0.0005(5) 0.0024(6)
B1 0.0164(7) 0.0117(7) 0.0127(7) -0.0012(6) 0.0020(6) -0.0012(6)
B2 0.0143(7) 0.0120(7) 0.0130(7) -0.0007(6) 0.0027(5) -0.0003(6)
B3 0.0187(8) 0.0164(8) 0.0150(7) -0.0011(6) -0.0012(6) 0.0023(6)
B4 0.0173(8) 0.0184(8) 0.0164(7) -0.0014(6) -0.0028(6) 0.0008(6)
B5 0.0122(7) 0.0176(8) 0.0189(8) -0.0018(6) 0.0042(6) 0.0002(6)
B6 0.0127(7) 0.0198(8) 0.0209(8) -0.0029(7) -0.0010(6) 0.0036(6)
B7 0.0152(8) 0.0250(9) 0.0235(9) -0.0043(7) -0.0059(7) 0.0023(7)
B8 0.0128(7) 0.0221(9) 0.0250(9) -0.0062(7) -0.0016(6) -0.0005(6)
B9 0.0129(7) 0.0180(8) 0.0218(8) -0.0036(7) 0.0058(6) -0.0030(6)
B10 0.0113(7) 0.0215(8) 0.0289(9) -0.0048(7) 0.0015(7) 0.0004(6)

loop_
_atom_type_symbol
_atom_type_description
_atom_type_scat_dispersion_real
_atom_type_scat_dispersion_imag
_atom_type_scat_source
C C 0.0033 0.0016 'International Tables Vol C Tables 4.2.6.8 and 6.1.1.4'
H H 0.0000 0.0000 'International Tables Vol C Tables 4.2.6.8 and 6.1.1.4'
B B 0.0013 0.0007 'International Tables Vol C Tables 4.2.6.8 and 6.1.1.4'
Cl Cl 0.1484 0.1585 'International Tables Vol C Tables 4.2.6.8 and 6.1.1.4'
O O 0.0106 0.0060 'International Tables Vol C Tables 4.2.6.8 and 6.1.1.4'
P P 0.1023 0.0942 'International Tables Vol C Tables 4.2.6.8 and 6.1.1.4'
Ru Ru -1.2594 0.8363 'International Tables Vol C Tables 4.2.6.8 and 6.1.1.4'

loop_
_geom_angle_atom_site_label_1
_geom_angle_atom_site_label_2
_geom_angle_atom_site_label_3
_geom_angle
Cl1 Ru1 H2 85.9(5)
P1 Ru1 Cl1 95.156(13)
P1 Ru1 B2 80.62(4)
P1 Ru1 H2 81.9(5)
P2 Ru1 Cl1 92.533(13)
P2 Ru1 P1 161.665(13)
P2 Ru1 B2 81.04(4)
P2 Ru1 H2 82.1(5)
P3 Ru1 Cl1 90.606(13)
P3 Ru1 P1 98.806(13)
P3 Ru1 P2 97.728(13)
P3 Ru1 B2 155.05(4)
P3 Ru1 H2 176.5(5)
B1 Ru1 Cl1 159.59(5)
B1 Ru1 P1 83.14(5)
B1 Ru1 P2 83.86(4)
B1 Ru1 P3 109.78(5)
B1 Ru1 B2 45.27(6)
B1 Ru1 H2 73.7(5)
B2 Ru1 Cl1 114.33(4)
B2 Ru1 H2 28.4(5)
O1 P1 Ru1 104.23(4)
O1 P1 C11 99.79(6)
O1 P1 C14 97.43(6)
C11 P1 Ru1 116.77(5)
C11 P1 C14 101.51(7)
C14 P1 Ru1 131.17(5)
O2 P2 Ru1 104.48(4)
O2 P2 C21 96.74(6)
O2 P2 C24 97.63(6)
C21 P2 Ru1 120.40(5)
C24 P2 Ru1 128.33(5)
C24 P2 C21 102.13(7)
C31 P3 Ru1 121.49(5)
C31 P3 C41 100.74(7)
C31 P3 C51 100.38(6)
C41 P3 Ru1 115.65(5)
C51 P3 Ru1 113.76(5)
C51 P3 C41 101.94(6)
C1 O1 P1 116.56(9)
C2 O2 P2 116.29(8)
O1 C1 B1 115.02(11)
O1 C1 B2 116.10(11)
O1 C1 B4 119.10(12)
O1 C1 B8 118.90(12)
O1 C1 B9 115.86(12)
B2 C1 B1 60.90(9)
B2 C1 B4 112.29(11)
B2 C1 B9 63.50(9)
B4 C1 B1 62.19(9)
B4 C1 B9 117.61(12)
B8 C1 B1 117.17(12)
B8 C1 B2 115.65(11)
B8 C1 B4 64.90(10)
B8 C1 B9 64.28(10)
B9 C1 B1 116.12(11)
O2 C2 B1 114.75(11)
O2 C2 B2 116.52(11)
O2 C2 B3 118.76(12)
O2 C2 B5 116.47(11)
O2 C2 B6 119.11(11)
B2 C2 B1 61.00(9)
B2 C2 B3 112.29(11)
B2 C2 B5 63.23(9)
B3 C2 B1 62.36(9)
B3 C2 B5 117.29(11)
B5 C2 B1 115.98(11)
B6 C2 B1 117.08(11)
B6 C2 B2 115.21(11)
B6 C2 B3 64.71(10)
B6 C2 B5 64.09(10)
P1 C11 H11 107.3
C12 C11 P1 109.26(11)
C12 C11 H11 107.3
C13 C11 P1 113.28(10)
C13 C11 H11 107.3
C13 C11 C12 112.00(13)
C11 C12 H12A 109.5
C11 C12 H12B 109.5
C11 C12 H12C 109.5
H12A C12 H12B 109.5
H12A C12 H12C 109.5
H12B C12 H12C 109.5
C11 C13 H13A 109.5
C11 C13 H13B 109.5
C11 C13 H13C 109.5
H13A C13 H13B 109.5
H13A C13 H13C 109.5
H13B C13 H13C 109.5
P1 C14 H14 107.4
C15 C14 P1 111.14(10)
C15 C14 H14 107.4
C15 C14 C16 108.65(13)
C16 C14 P1 114.49(11)
C16 C14 H14 107.4
C14 C15 H15A 109.5
C14 C15 H15B 109.5
C14 C15 H15C 109.5
H15A C15 H15B 109.5
H15A C15 H15C 109.5
H15B C15 H15C 109.5
C14 C16 H16A 109.5
C14 C16 H16B 109.5
C14 C16 H16C 109.5
H16A C16 H16B 109.5
H16A C16 H16C 109.5
H16B C16 H16C 109.5
P2 C21 H21 106.5
C22 C21 P2 113.34(10)
C22 C21 H21 106.5
C23 C21 P2 112.75(10)
C23 C21 H21 106.5
C23 C21 C22 110.73(12)
C21 C22 H22A 109.5
C21 C22 H22B 109.5
C21 C22 H22C 109.5
H22A C22 H22B 109.5
H22A C22 H22C 109.5
H22B C22 H22C 109.5
C21 C23 H23A 109.5
C21 C23 H23B 109.5
C21 C23 H23C 109.5
H23A C23 H23B 109.5
H23A C23 H23C 109.5
H23B C23 H23C 109.5
P2 C24 H24 108.0
C25 C24 P2 110.46(10)
C25 C24 H24 108.0
C25 C24 C26 109.96(12)
C26 C24 P2 112.18(10)
C26 C24 H24 108.0
C24 C25 H25A 109.5
C24 C25 H25B 109.5
C24 C25 H25C 109.5
H25A C25 H25B 109.5
H25A C25 H25C 109.5
H25B C25 H25C 109.5
C24 C26 H26A 109.5
C24 C26 H26B 109.5
C24 C26 H26C 109.5
H26A C26 H26B 109.5
H26A C26 H26C 109.5
H26B C26 H26C 109.5
C32 C31 P3 122.04(11)
C32 C31 C36 118.57(13)
C36 C31 P3 119.39(11)
C31 C32 H32 119.8
C31 C32 C33 120.39(14)
C33 C32 H32 119.8
C32 C33 H33 119.8
C34 C33 C32 120.33(15)
C34 C33 H33 119.8
C33 C34 H34 119.9
C35 C34 C33 120.13(14)
C35 C34 H34 119.9
C34 C35 H35 120.1
C34 C35 C36 119.79(15)
C36 C35 H35 120.1
C31 C36 H36 119.6
C35 C36 C31 120.78(14)
C35 C36 H36 119.6
C42 C41 P3 122.83(11)
C42 C41 C46 118.46(13)
C46 C41 P3 118.70(11)
C41 C42 H42 119.7
C43 C42 C41 120.68(15)
C43 C42 H42 119.7
C42 C43 H43 119.8
C44 C43 C42 120.45(16)
C44 C43 H43 119.8
C43 C44 H44 120.2
C43 C44 C45 119.70(15)
C45 C44 H44 120.2
C44 C45 H45 119.8
C44 C45 C46 120.37(15)
C46 C45 H45 119.8
C41 C46 H46 119.8
C45 C46 C41 120.33(14)
C45 C46 H46 119.8
C52 C51 P3 120.47(11)
C52 C51 C56 118.15(13)
C56 C51 P3 121.35(11)
C51 C52 H52 119.5
C53 C52 C51 121.03(13)
C53 C52 H52 119.5
C52 C53 H53 119.8
C54 C53 C52 120.35(14)
C54 C53 H53 119.8
C53 C54 H54 120.3
C53 C54 C55 119.34(14)
C55 C54 H54 120.3
C54 C55 H55 119.6
C54 C55 C56 120.71(14)
C56 C55 H55 119.6
C51 C56 H56 119.8
C55 C56 C51 120.41(14)
C55 C56 H56 119.8
C1 B1 Ru1 104.78(9)
C1 B1 B3 100.51(11)
C1 B1 B4 56.76(9)
C2 B1 Ru1 104.50(9)
C2 B1 C1 96.71(10)
C2 B1 B3 56.91(9)
C2 B1 B4 100.73(11)
B2 B1 Ru1 77.37(8)
B2 B1 C1 56.90(8)
B2 B1 C2 57.14(8)
B2 B1 B3 104.63(11)
B2 B1 B4 104.49(11)
B3 B1 Ru1 150.40(11)
B4 B1 Ru1 150.49(11)
B4 B1 B3 58.59(9)
Ru1 B2 H2 53.2(8)
C1 B2 Ru1 95.15(8)
C1 B2 C2 103.78(11)
C1 B2 B1 62.20(9)
C1 B2 H2 122.8(8)
C1 B2 B5 105.25(11)
C1 B2 B9 58.93(9)
C2 B2 Ru1 94.59(8)
C2 B2 B1 61.87(9)
C2 B2 H2 122.6(8)
C2 B2 B5 59.05(9)
C2 B2 B9 105.41(11)
B1 B2 Ru1 57.36(7)
B1 B2 H2 110.6(8)
B1 B2 B5 113.15(12)
B1 B2 B9 113.34(12)
B5 B2 Ru1 149.57(10)
B5 B2 H2 125.9(8)
B5 B2 B9 59.39(9)
B9 B2 Ru1 150.08(10)
B9 B2 H2 125.9(8)
C2 B3 B1 60.73(9)
C2 B3 H3 120.3(10)
C2 B3 B4 105.13(12)
C2 B3 B6 56.83(9)
C2 B3 B7 102.97(12)
B1 B3 H3 120.4(10)
B1 B3 B6 109.15(11)
B4 B3 B1 60.67(9)
B4 B3 H3 127.6(10)
B4 B3 B6 107.97(12)
B4 B3 B7 60.43(10)
B6 B3 H3 117.7(10)
B7 B3 B1 109.51(12)
B7 B3 H3 124.9(10)
B7 B3 B6 59.48(10)
C1 B4 B1 61.04(9)
C1 B4 B3 105.30(11)
C1 B4 H4 120.1(10)
C1 B4 B7 102.77(12)
C1 B4 B8 56.76(9)
B1 B4 H4 119.7(10)
B1 B4 B8 109.43(12)
B3 B4 B1 60.74(9)
B3 B4 H4 127.5(10)
B3 B4 B7 60.22(10)
B3 B4 B8 107.99(12)
B7 B4 B1 109.40(12)
B7 B4 H4 125.6(10)
B7 B4 B8 59.46(10)
B8 B4 H4 118.0(10)
C2 B5 B2 57.72(9)
C2 B5 H5 119.6(10)
C2 B5 B6 56.86(9)
C2 B5 B9 105.19(11)
C2 B5 B10 103.11(12)
B2 B5 H5 121.3(10)
B2 B5 B6 104.89(11)
B6 B5 H5 120.3(10)
B9 B5 B2 60.42(9)
B9 B5 H5 126.3(10)
B9 B5 B6 107.96(12)
B9 B5 B10 60.03(10)
B10 B5 B2 106.27(12)
B10 B5 H5 127.6(10)
B10 B5 B6 59.78(10)
C2 B6 B3 58.46(9)
C2 B6 B5 59.05(9)
C2 B6 H6 119.1(10)
C2 B6 B7 104.20(12)
C2 B6 B10 104.56(12)
B3 B6 H6 120.6(10)
B5 B6 B3 108.11(11)
B5 B6 H6 118.5(10)
B7 B6 B3 59.44(10)
B7 B6 B5 108.17(12)
B7 B6 H6 127.6(10)
B7 B6 B10 60.86(11)
B10 B6 B3 108.17(12)
B10 B6 B5 59.48(10)
B10 B6 H6 126.2(10)
B3 B7 B4 59.35(10)
B3 B7 B6 61.08(10)
B3 B7 H7 120.4(11)
B3 B7 B8 108.59(12)
B3 B7 B10 108.49(12)
B4 B7 H7 122.4(11)
B4 B7 B8 61.09(10)
B4 B7 B10 108.36(12)
B6 B7 B4 108.38(12)
B6 B7 H7 120.0(11)
B6 B7 B8 107.91(13)
B6 B7 B10 59.61(10)
B8 B7 H7 122.9(11)
B8 B7 B10 59.60(10)
B10 B7 H7 121.8(11)
C1 B8 B4 58.34(9)
C1 B8 B7 103.98(12)
C1 B8 H8 118.5(11)
C1 B8 B9 58.91(9)
C1 B8 B10 104.20(12)
B4 B8 H8 122.1(11)
B7 B8 B4 59.45(10)
B7 B8 H8 129.5(11)
B7 B8 B9 107.98(12)
B9 B8 B4 107.91(12)
B9 B8 H8 116.5(11)
B10 B8 B4 107.99(13)
B10 B8 B7 60.77(11)
B10 B8 H8 125.7(11)
B10 B8 B9 59.34(10)
C1 B9 B2 57.57(9)
C1 B9 B5 104.82(11)
C1 B9 B8 56.82(9)
C1 B9 H9 118.8(10)
C1 B9 B10 102.95(12)
B2 B9 B8 104.80(12)
B2 B9 H9 120.3(10)
B5 B9 B2 60.20(9)
B5 B9 B8 107.95(12)
B5 B9 H9 126.8(10)
B5 B9 B10 60.13(10)
B8 B9 H9 120.6(10)
B10 B9 B2 106.17(12)
B10 B9 B8 59.80(10)
B10 B9 H9 128.9(10)
B5 B10 B6 60.74(10)
B5 B10 B7 108.12(12)
B5 B10 B8 108.58(12)
B5 B10 H10 121.4(11)
B6 B10 B7 59.53(10)
B6 B10 B8 107.87(13)
B6 B10 H10 120.7(12)
B7 B10 H10 121.4(11)
B8 B10 B7 59.62(11)
B8 B10 H10 122.0(12)
B9 B10 B5 59.84(10)
B9 B10 B6 108.58(12)
B9 B10 B7 108.29(12)
B9 B10 B8 60.87(10)
B9 B10 H10 122.2(12)

loop_
_geom_bond_atom_site_label_1
_geom_bond_atom_site_label_2
_geom_bond_distance
Ru1 Cl1 2.5008(4)
Ru1 P1 2.3703(4)
Ru1 P2 2.3364(4)
Ru1 P3 2.3057(4)
Ru1 B1 2.0855(16)
Ru1 B2 2.4167(16)
Ru1 H2 1.956(17)
P1 O1 1.6756(11)
P1 C11 1.8376(15)
P1 C14 1.8481(15)
P2 O2 1.6845(10)
P2 C21 1.8483(14)
P2 C24 1.8484(14)
P3 C31 1.8391(14)
P3 C41 1.8549(15)
P3 C51 1.8486(14)
O1 C1 1.3883(17)
O2 C2 1.3865(17)
C1 B1 1.781(2)
C1 B2 1.687(2)
C1 B4 1.703(2)
C1 B8 1.673(2)
C1 B9 1.712(2)
C2 B1 1.774(2)
C2 B2 1.690(2)
C2 B3 1.704(2)
C2 B5 1.714(2)
C2 B6 1.674(2)
C11 H11 1.0000
C11 C12 1.531(2)
C11 C13 1.522(2)
C12 H12A 0.9800
C12 H12B 0.9800
C12 H12C 0.9800
C13 H13A 0.9800
C13 H13B 0.9800
C13 H13C 0.9800
C14 H14 1.0000
C14 C15 1.528(2)
C14 C16 1.540(2)
C15 H15A 0.9800
C15 H15B 0.9800
C15 H15C 0.9800
C16 H16A 0.9800
C16 H16B 0.9800
C16 H16C 0.9800
C21 H21 1.0000
C21 C22 1.534(2)
C21 C23 1.530(2)
C22 H22A 0.9800
C22 H22B 0.9800
C22 H22C 0.9800
C23 H23A 0.9800
C23 H23B 0.9800
C23 H23C 0.9800
C24 H24 1.0000
C24 C25 1.534(2)
C24 C26 1.535(2)
C25 H25A 0.9800
C25 H25B 0.9800
C25 H25C 0.9800
C26 H26A 0.9800
C26 H26B 0.9800
C26 H26C 0.9800
C31 C32 1.391(2)
C31 C36 1.402(2)
C32 H32 0.9500
C32 C33 1.392(2)
C33 H33 0.9500
C33 C34 1.382(2)
C34 H34 0.9500
C34 C35 1.382(2)
C35 H35 0.9500
C35 C36 1.390(2)
C36 H36 0.9500
C41 C42 1.396(2)
C41 C46 1.404(2)
C42 H42 0.9500
C42 C43 1.394(2)
C43 H43 0.9500
C43 C44 1.380(3)
C44 H44 0.9500
C44 C45 1.388(2)
C45 H45 0.9500
C45 C46 1.394(2)
C46 H46 0.9500
C51 C52 1.3956(19)
C51 C56 1.398(2)
C52 H52 0.9500
C52 C53 1.385(2)
C53 H53 0.9500
C53 C54 1.382(2)
C54 H54 0.9500
C54 C55 1.384(2)
C55 H55 0.9500
C55 C56 1.388(2)
C56 H56 0.9500
B1 B2 1.760(2)
B1 B3 1.802(2)
B1 B4 1.801(2)
B2 H2 1.162(17)
B2 B5 1.785(2)
B2 B9 1.789(2)
B3 H3 1.058(19)
B3 B4 1.763(2)
B3 B6 1.808(2)
B3 B7 1.779(3)
B4 H4 1.066(18)
B4 B7 1.782(3)
B4 B8 1.812(3)
B5 H5 1.067(18)
B5 B6 1.798(2)
B5 B9 1.770(2)
B5 B10 1.775(2)
B6 H6 1.074(19)
B6 B7 1.779(2)
B6 B10 1.781(3)
B7 H7 1.02(2)
B7 B8 1.782(3)
B7 B10 1.803(3)
B8 H8 1.05(2)
B8 B9 1.801(3)
B8 B10 1.782(3)
B9 H9 1.046(19)
B9 B10 1.774(3)
B10 H10 1.05(2)

loop_
_geom_torsion_atom_site_label_1
_geom_torsion_atom_site_label_2
_geom_torsion_atom_site_label_3
_geom_torsion_atom_site_label_4
_geom_torsion
Ru1 P1 O1 C1 4.16(10)
Ru1 P1 C11 C12 -82.30(11)
Ru1 P1 C11 C13 43.32(13)
Ru1 P1 C14 C15 -52.47(13)
Ru1 P1 C14 C16 -176.04(9)
Ru1 P2 O2 C2 -1.98(10)
Ru1 P2 C21 C22 86.81(11)
Ru1 P2 C21 C23 -39.98(12)
Ru1 P2 C24 C25 47.77(12)
Ru1 P2 C24 C26 170.83(9)
Ru1 P3 C31 C32 12.90(14)
Ru1 P3 C31 C36 -167.67(10)
Ru1 P3 C41 C42 -129.30(11)
Ru1 P3 C41 C46 49.15(12)
Ru1 P3 C51 C52 99.66(11)
Ru1 P3 C51 C56 -78.46(12)
Ru1 B1 B2 C1 -117.27(9)
Ru1 B1 B2 C2 116.77(8)
Ru1 B1 B2 B5 147.12(11)
Ru1 B1 B2 B9 -147.63(11)
Ru1 B1 B3 C2 -57.2(2)
Ru1 B1 B3 B4 171.6(2)
Ru1 B1 B3 B6 -88.0(2)
Ru1 B1 B3 B7 -151.46(18)
Ru1 B1 B4 C1 57.4(2)
Ru1 B1 B4 B3 -171.6(2)
Ru1 B1 B4 B7 151.60(18)
Ru1 B1 B4 B8 88.2(2)
Ru1 B2 B5 C2 33.21(19)
Ru1 B2 B5 B6 66.4(2)
Ru1 B2 B5 B9 168.9(2)
Ru1 B2 B5 B10 128.67(18)
Ru1 B2 B9 C1 -33.2(2)
Ru1 B2 B9 B5 -168.7(2)
Ru1 B2 B9 B8 -66.2(2)
Ru1 B2 B9 B10 -128.47(19)
P1 O1 C1 B1 23.92(15)
P1 O1 C1 B2 -44.44(14)
P1 O1 C1 B4 94.69(13)
P1 O1 C1 B8 170.37(10)
P1 O1 C1 B9 -116.09(11)
P2 O2 C2 B1 -25.88(14)
P2 O2 C2 B2 42.61(14)
P2 O2 C2 B3 -96.63(12)
P2 O2 C2 B5 114.32(11)
P2 O2 C2 B6 -172.02(10)
P3 C31 C32 C33 179.55(12)
P3 C31 C36 C35 179.50(12)
P3 C41 C42 C43 179.54(12)
P3 C41 C46 C45 179.69(11)
P3 C51 C52 C53 -178.55(11)
P3 C51 C56 C55 179.22(12)
O1 P1 C11 C12 166.21(11)
O1 P1 C11 C13 -68.18(12)
O1 P1 C14 C15 63.84(11)
O1 P1 C14 C16 -59.72(12)
O1 C1 B1 Ru1 -43.44(13)
O1 C1 B1 C2 -150.41(11)
O1 C1 B1 B2 -107.21(13)
O1 C1 B1 B3 152.08(11)
O1 C1 B1 B4 111.14(13)
O1 C1 B2 Ru1 56.73(12)
O1 C1 B2 C2 152.75(11)
O1 C1 B2 B1 105.45(13)
O1 C1 B2 B5 -146.07(12)
O1 C1 B2 B9 -107.36(14)
O1 C1 B4 B1 -104.70(13)
O1 C1 B4 B3 -147.77(12)
O1 C1 B4 B7 150.01(12)
O1 C1 B4 B8 110.49(14)
O1 C1 B8 B4 -110.78(14)
O1 C1 B8 B7 -150.53(13)
O1 C1 B8 B9 106.68(14)
O1 C1 B8 B10 146.61(13)
O1 C1 B9 B2 107.74(13)
O1 C1 B9 B5 146.73(12)
O1 C1 B9 B8 -111.27(14)
O1 C1 B9 B10 -151.16(12)
O2 P2 C21 C22 -162.02(11)
O2 P2 C21 C23 71.19(11)
O2 P2 C24 C25 -67.53(11)
O2 P2 C24 C26 55.52(11)
O2 C2 B1 Ru1 43.71(13)
O2 C2 B1 C1 150.91(11)
O2 C2 B1 B2 107.85(13)
O2 C2 B1 B3 -110.90(13)
O2 C2 B1 B4 -151.74(11)
O2 C2 B2 Ru1 -56.01(12)
O2 C2 B2 C1 -152.46(11)
O2 C2 B2 B1 -104.97(13)
O2 C2 B2 B5 107.83(13)
O2 C2 B2 B9 146.46(12)
O2 C2 B3 B1 104.57(13)
O2 C2 B3 B4 147.41(12)
O2 C2 B3 B6 -110.76(14)
O2 C2 B3 B7 -150.13(12)
O2 C2 B5 B2 -107.90(13)
O2 C2 B5 B6 111.25(13)
O2 C2 B5 B9 -146.96(12)
O2 C2 B5 B10 150.96(12)
O2 C2 B6 B3 110.24(14)
O2 C2 B6 B5 -107.26(14)
O2 C2 B6 B7 149.83(13)
O2 C2 B6 B10 -147.12(12)
C1 B1 B2 Ru1 117.27(9)
C1 B1 B2 C2 -125.97(11)
C1 B1 B2 B5 -95.62(12)
C1 B1 B2 B9 -30.37(11)
C1 B1 B3 C2 91.20(11)
C1 B1 B3 B4 -39.96(10)
C1 B1 B3 B6 60.37(13)
C1 B1 B3 B7 -3.06(14)
C1 B1 B4 B3 130.97(12)
C1 B1 B4 B7 94.19(13)
C1 B1 B4 B8 30.74(11)
C1 B2 B5 C2 -97.15(11)
C1 B2 B5 B6 -63.99(13)
C1 B2 B5 B9 38.49(11)
C1 B2 B5 B10 -1.69(15)
C1 B2 B9 B5 -135.49(12)
C1 B2 B9 B8 -33.01(11)
C1 B2 B9 B10 -95.29(13)
C1 B4 B7 B3 100.48(12)
C1 B4 B7 B6 62.60(15)
C1 B4 B7 B8 -38.16(10)
C1 B4 B7 B10 -0.57(15)
C1 B4 B8 B7 133.91(12)
C1 B4 B8 B9 33.19(11)
C1 B4 B8 B10 95.89(13)
C1 B8 B9 B2 33.33(11)
C1 B8 B9 B5 96.28(12)
C1 B8 B9 B10 133.67(13)
C1 B8 B10 B5 -2.29(17)
C1 B8 B10 B6 62.03(15)
C1 B8 B10 B7 98.28(13)
C1 B8 B10 B9 -39.71(11)
C1 B9 B10 B5 -99.82(12)
C1 B9 B10 B6 -62.16(15)
C1 B9 B10 B7 0.95(15)
C1 B9 B10 B8 38.40(11)
C2 B1 B2 Ru1 -116.77(8)
C2 B1 B2 C1 125.97(11)
C2 B1 B2 B5 30.35(11)
C2 B1 B2 B9 95.60(12)
C2 B1 B3 B4 -131.17(12)
C2 B1 B3 B6 -30.83(10)
C2 B1 B3 B7 -94.26(13)
C2 B1 B4 C1 -91.03(11)
C2 B1 B4 B3 39.94(10)
C2 B1 B4 B7 3.16(15)
C2 B1 B4 B8 -60.29(14)
C2 B2 B5 B6 33.16(10)
C2 B2 B5 B9 135.64(12)
C2 B2 B5 B10 95.45(12)
C2 B2 B9 C1 97.03(11)
C2 B2 B9 B5 -38.46(10)
C2 B2 B9 B8 64.02(13)
C2 B2 B9 B10 1.74(15)
C2 B3 B4 C1 0.36(15)
C2 B3 B4 B1 -42.86(10)
C2 B3 B4 B7 96.54(13)
C2 B3 B4 B8 59.79(14)
C2 B3 B6 B5 -33.32(11)
C2 B3 B6 B7 -134.15(13)
C2 B3 B6 B10 -96.26(13)
C2 B3 B7 B4 -100.22(12)
C2 B3 B7 B6 38.05(11)
C2 B3 B7 B8 -62.61(14)
C2 B3 B7 B10 0.62(15)
C2 B5 B6 B3 33.09(11)
C2 B5 B6 B7 95.98(13)
C2 B5 B6 B10 133.93(12)
C2 B5 B9 C1 0.04(14)
C2 B5 B9 B2 37.77(10)
C2 B5 B9 B8 -59.34(14)
C2 B5 B9 B10 -96.59(12)
C2 B5 B10 B6 -38.26(11)
C2 B5 B10 B7 -0.90(15)
C2 B5 B10 B8 62.27(15)
C2 B5 B10 B9 100.15(12)
C2 B6 B7 B3 -39.11(11)
C2 B6 B7 B4 -1.98(16)
C2 B6 B7 B8 62.68(15)
C2 B6 B7 B10 98.97(13)
C2 B6 B10 B5 39.65(11)
C2 B6 B10 B7 -98.35(12)
C2 B6 B10 B8 -62.06(15)
C2 B6 B10 B9 2.39(16)
C11 P1 O1 C1 125.18(11)
C11 P1 C14 C15 165.47(11)
C11 P1 C14 C16 41.90(13)
C14 P1 O1 C1 -131.72(10)
C14 P1 C11 C12 66.48(12)
C14 P1 C11 C13 -167.91(11)
C21 P2 O2 C2 -125.81(10)
C21 P2 C24 C25 -166.16(10)
C21 P2 C24 C26 -43.10(12)
C24 P2 O2 C2 130.93(10)
C24 P2 C21 C22 -62.69(12)
C24 P2 C21 C23 170.52(10)
C31 P3 C41 C42 3.61(14)
C31 P3 C41 C46 -177.95(11)
C31 P3 C51 C52 -31.70(13)
C31 P3 C51 C56 150.18(12)
C31 C32 C33 C34 0.5(2)
C32 C31 C36 C35 -1.1(2)
C32 C33 C34 C35 -0.2(2)
C33 C34 C35 C36 -0.7(2)
C34 C35 C36 C31 1.3(2)
C36 C31 C32 C33 0.1(2)
C41 P3 C31 C32 -116.36(12)
C41 P3 C31 C36 63.07(13)
C41 P3 C51 C52 -135.13(12)
C41 P3 C51 C56 46.75(13)
C41 C42 C43 C44 0.5(2)
C42 C41 C46 C45 -1.8(2)
C42 C43 C44 C45 -1.3(2)
C43 C44 C45 C46 0.6(2)
C44 C45 C46 C41 1.0(2)
C46 C41 C42 C43 1.1(2)
C51 P3 C31 C32 139.24(12)
C51 P3 C31 C36 -41.34(13)
C51 P3 C41 C42 106.76(13)
C51 P3 C41 C46 -74.80(12)
C51 C52 C53 C54 -0.6(2)
C52 C51 C56 C55 1.1(2)
C52 C53 C54 C55 0.8(2)
C53 C54 C55 C56 -0.2(2)
C54 C55 C56 C51 -0.8(2)
C56 C51 C52 C53 -0.4(2)
B1 C1 B2 Ru1 -48.72(7)
B1 C1 B2 C2 47.30(10)
B1 C1 B2 B5 108.48(12)
B1 C1 B2 B9 147.19(12)
B1 C1 B4 B3 -43.07(11)
B1 C1 B4 B7 -105.29(12)
B1 C1 B4 B8 -144.81(12)
B1 C1 B8 B4 34.96(12)
B1 C1 B8 B7 -4.78(16)
B1 C1 B8 B9 -107.58(13)
B1 C1 B8 B10 -67.65(16)
B1 C1 B9 B2 -31.83(11)
B1 C1 B9 B5 7.16(16)
B1 C1 B9 B8 109.17(13)
B1 C1 B9 B10 69.27(14)
B1 C2 B2 Ru1 48.96(7)
B1 C2 B2 C1 -47.49(10)
B1 C2 B2 B5 -147.20(12)
B1 C2 B2 B9 -108.58(12)
B1 C2 B3 B4 42.84(11)
B1 C2 B3 B6 144.67(12)
B1 C2 B3 B7 105.30(12)
B1 C2 B5 B2 31.80(11)
B1 C2 B5 B6 -109.04(13)
B1 C2 B5 B9 -7.25(15)
B1 C2 B5 B10 -69.33(14)
B1 C2 B6 B3 -35.13(12)
B1 C2 B6 B5 107.37(13)
B1 C2 B6 B7 4.46(16)
B1 C2 B6 B10 67.50(15)
B1 B2 B5 C2 -31.30(11)
B1 B2 B5 B6 1.86(15)
B1 B2 B5 B9 104.33(13)
B1 B2 B5 B10 64.15(15)
B1 B2 B9 C1 31.47(11)
B1 B2 B9 B5 -104.02(13)
B1 B2 B9 B8 -1.54(16)
B1 B2 B9 B10 -63.82(15)
B1 B3 B4 C1 43.23(10)
B1 B3 B4 B7 139.40(12)
B1 B3 B4 B8 102.65(12)
B1 B3 B6 C2 32.28(11)
B1 B3 B6 B5 -1.04(16)
B1 B3 B6 B7 -101.87(13)
B1 B3 B6 B10 -63.98(15)
B1 B3 B7 B4 -37.01(11)
B1 B3 B7 B6 101.26(13)
B1 B3 B7 B8 0.60(16)
B1 B3 B7 B10 63.83(15)
B1 B4 B7 B3 37.00(11)
B1 B4 B7 B6 -0.88(17)
B1 B4 B7 B8 -101.64(13)
B1 B4 B7 B10 -64.05(15)
B1 B4 B8 C1 -32.33(11)
B1 B4 B8 B7 101.58(13)
B1 B4 B8 B9 0.86(16)
B1 B4 B8 B10 63.57(15)
B2 C1 B1 Ru1 63.77(9)
B2 C1 B1 C2 -43.20(9)
B2 C1 B1 B3 -100.70(11)
B2 C1 B1 B4 -141.65(12)
B2 C1 B4 B1 35.87(11)
B2 C1 B4 B3 -7.20(15)
B2 C1 B4 B7 -69.43(14)
B2 C1 B4 B8 -108.94(13)
B2 C1 B8 B4 103.87(13)
B2 C1 B8 B7 64.12(15)
B2 C1 B8 B9 -38.67(12)
B2 C1 B8 B10 1.26(17)
B2 C1 B9 B5 38.99(11)
B2 C1 B9 B8 141.00(12)
B2 C1 B9 B10 101.10(12)
B2 C2 B1 Ru1 -64.15(9)
B2 C2 B1 C1 43.05(9)
B2 C2 B1 B3 141.25(12)
B2 C2 B1 B4 100.41(11)
B2 C2 B3 B1 -36.27(11)
B2 C2 B3 B4 6.56(15)
B2 C2 B3 B6 108.39(13)
B2 C2 B3 B7 69.03(14)
B2 C2 B5 B6 -140.85(12)
B2 C2 B5 B9 -39.05(11)
B2 C2 B5 B10 -101.13(12)
B2 C2 B6 B3 -103.96(13)
B2 C2 B6 B5 38.54(11)
B2 C2 B6 B7 -64.37(15)
B2 C2 B6 B10 -1.32(16)
B2 B1 B3 C2 32.91(10)
B2 B1 B3 B4 -98.25(12)
B2 B1 B3 B6 2.09(15)
B2 B1 B3 B7 -61.35(14)
B2 B1 B4 C1 -32.47(10)
B2 B1 B4 B3 98.51(12)
B2 B1 B4 B7 61.72(15)
B2 B1 B4 B8 -1.73(15)
B2 B5 B6 C2 -33.53(10)
B2 B5 B6 B3 -0.44(15)
B2 B5 B6 B7 62.45(14)
B2 B5 B6 B10 100.40(12)
B2 B5 B9 C1 -37.73(10)
B2 B5 B9 B8 -97.11(12)
B2 B5 B9 B10 -134.36(13)
B2 B5 B10 B6 -98.04(12)
B2 B5 B10 B7 -60.68(15)
B2 B5 B10 B8 2.49(16)
B2 B5 B10 B9 40.37(11)
B2 B9 B10 B5 -40.24(11)
B2 B9 B10 B6 -2.58(16)
B2 B9 B10 B7 60.53(15)
B2 B9 B10 B8 97.98(13)
B3 C2 B1 Ru1 154.60(11)
B3 C2 B1 C1 -98.20(11)
B3 C2 B1 B2 -141.25(12)
B3 C2 B1 B4 -40.84(11)
B3 C2 B2 Ru1 85.78(11)
B3 C2 B2 C1 -10.67(15)
B3 C2 B2 B1 36.82(11)
B3 C2 B2 B5 -110.38(13)
B3 C2 B2 B9 -71.76(14)
B3 C2 B5 B2 102.58(13)
B3 C2 B5 B6 -38.27(12)
B3 C2 B5 B9 63.53(15)
B3 C2 B5 B10 1.44(16)
B3 C2 B6 B5 142.50(12)
B3 C2 B6 B7 39.59(12)
B3 C2 B6 B10 102.63(13)
B3 B1 B2 Ru1 -149.59(11)
B3 B1 B2 C1 93.15(11)
B3 B1 B2 C2 -32.82(10)
B3 B1 B2 B5 -2.47(15)
B3 B1 B2 B9 62.78(14)
B3 B1 B4 C1 -130.97(12)
B3 B1 B4 B7 -36.78(12)
B3 B1 B4 B8 -100.23(13)
B3 B4 B7 B6 -37.88(12)
B3 B4 B7 B8 -138.64(12)
B3 B4 B7 B10 -101.05(13)
B3 B4 B8 C1 -96.83(12)
B3 B4 B8 B7 37.08(11)
B3 B4 B8 B9 -63.64(15)
B3 B4 B8 B10 -0.94(16)
B3 B6 B7 B4 37.12(12)
B3 B6 B7 B8 101.78(13)
B3 B6 B7 B10 138.07(13)
B3 B6 B10 B5 100.74(12)
B3 B6 B10 B7 -37.27(11)
B3 B6 B10 B8 -0.98(16)
B3 B6 B10 B9 63.47(15)
B3 B7 B8 C1 2.34(16)
B3 B7 B8 B4 -36.85(11)
B3 B7 B8 B9 63.74(15)
B3 B7 B8 B10 100.99(13)
B3 B7 B10 B5 0.19(16)
B3 B7 B10 B6 38.08(12)
B3 B7 B10 B8 -101.16(13)
B3 B7 B10 B9 -63.16(16)
B4 C1 B1 Ru1 -154.58(11)
B4 C1 B1 C2 98.45(11)
B4 C1 B1 B2 141.65(12)
B4 C1 B1 B3 40.95(10)
B4 C1 B2 Ru1 -85.10(11)
B4 C1 B2 C2 10.92(15)
B4 C1 B2 B1 -36.38(11)
B4 C1 B2 B5 72.10(14)
B4 C1 B2 B9 110.81(13)
B4 C1 B8 B7 -39.74(11)
B4 C1 B8 B9 -142.54(12)
B4 C1 B8 B10 -102.61(13)
B4 C1 B9 B2 -102.57(13)
B4 C1 B9 B5 -63.57(15)
B4 C1 B9 B8 38.43(12)
B4 C1 B9 B10 -1.47(16)
B4 B1 B2 Ru1 149.68(11)
B4 B1 B2 C1 32.41(10)
B4 B1 B2 C2 -93.56(11)
B4 B1 B2 B5 -63.21(14)
B4 B1 B2 B9 2.04(15)
B4 B1 B3 C2 131.17(12)
B4 B1 B3 B6 100.34(13)
B4 B1 B3 B7 36.90(12)
B4 B3 B6 C2 96.66(12)
B4 B3 B6 B5 63.34(14)
B4 B3 B6 B7 -37.50(11)
B4 B3 B6 B10 0.40(15)
B4 B3 B7 B6 138.26(13)
B4 B3 B7 B8 37.60(12)
B4 B3 B7 B10 100.83(13)
B4 B7 B8 C1 39.19(11)
B4 B7 B8 B9 100.59(13)
B4 B7 B8 B10 137.84(12)
B4 B7 B10 B5 63.10(16)
B4 B7 B10 B6 100.99(13)
B4 B7 B10 B8 -38.25(12)
B4 B7 B10 B9 -0.25(16)
B4 B8 B9 C1 -32.96(11)
B4 B8 B9 B2 0.36(15)
B4 B8 B9 B5 63.31(14)
B4 B8 B9 B10 100.71(13)
B4 B8 B10 B5 -63.14(16)
B4 B8 B10 B6 1.18(16)
B4 B8 B10 B7 37.43(11)
B4 B8 B10 B9 -100.56(13)
B5 C2 B1 Ru1 -96.70(11)
B5 C2 B1 C1 10.50(14)
B5 C2 B1 B2 -32.55(11)
B5 C2 B1 B3 108.70(13)
B5 C2 B1 B4 67.86(14)
B5 C2 B2 Ru1 -163.84(10)
B5 C2 B2 C1 99.71(11)
B5 C2 B2 B1 147.20(12)
B5 C2 B2 B9 38.62(10)
B5 C2 B3 B1 -106.63(13)
B5 C2 B3 B4 -63.79(15)
B5 C2 B3 B6 38.04(12)
B5 C2 B3 B7 -1.33(16)
B5 C2 B6 B3 -142.50(12)
B5 C2 B6 B7 -102.91(13)
B5 C2 B6 B10 -39.87(11)
B5 B2 B9 C1 135.49(12)
B5 B2 B9 B8 102.48(13)
B5 B2 B9 B10 40.20(11)
B5 B6 B7 B3 -100.73(12)
B5 B6 B7 B4 -63.61(16)
B5 B6 B7 B8 1.05(16)
B5 B6 B7 B10 37.34(11)
B5 B6 B10 B7 -138.01(12)
B5 B6 B10 B8 -101.72(13)
B5 B6 B10 B9 -37.27(12)
B5 B9 B10 B6 37.66(12)
B5 B9 B10 B7 100.77(13)
B5 B9 B10 B8 138.22(13)
B6 C2 B1 Ru1 -169.43(10)
B6 C2 B1 C1 -62.23(14)
B6 C2 B1 B2 -105.28(13)
B6 C2 B1 B3 35.97(12)
B6 C2 B1 B4 -4.87(15)
B6 C2 B2 Ru1 157.28(10)
B6 C2 B2 C1 60.83(14)
B6 C2 B2 B1 108.32(13)
B6 C2 B2 B5 -38.88(12)
B6 C2 B2 B9 -0.26(15)
B6 C2 B3 B1 -144.67(12)
B6 C2 B3 B4 -101.83(13)
B6 C2 B3 B7 -39.37(11)
B6 C2 B5 B2 140.85(12)
B6 C2 B5 B9 101.80(12)
B6 C2 B5 B10 39.71(11)
B6 B3 B4 C1 -59.10(14)
B6 B3 B4 B1 -102.33(12)
B6 B3 B4 B7 37.08(11)
B6 B3 B4 B8 0.33(15)
B6 B3 B7 B4 -138.26(13)
B6 B3 B7 B8 -100.66(13)
B6 B3 B7 B10 -37.43(12)
B6 B5 B9 C1 59.54(14)
B6 B5 B9 B2 97.27(12)
B6 B5 B9 B8 0.16(15)
B6 B5 B9 B10 -37.09(12)
B6 B5 B10 B7 37.36(12)
B6 B5 B10 B8 100.53(14)
B6 B5 B10 B9 138.41(13)
B6 B7 B8 C1 -62.35(15)
B6 B7 B8 B4 -101.54(13)
B6 B7 B8 B9 -0.95(16)
B6 B7 B8 B10 36.29(12)
B6 B7 B10 B5 -37.89(11)
B6 B7 B10 B8 -139.24(12)
B6 B7 B10 B9 -101.24(13)
B7 B3 B4 C1 -96.18(13)
B7 B3 B4 B1 -139.40(12)
B7 B3 B4 B8 -36.75(11)
B7 B3 B6 C2 134.15(13)
B7 B3 B6 B5 100.83(13)
B7 B3 B6 B10 37.90(12)
B7 B4 B8 C1 -133.91(12)
B7 B4 B8 B9 -100.72(13)
B7 B4 B8 B10 -38.02(12)
B7 B6 B10 B5 138.01(12)
B7 B6 B10 B8 36.29(12)
B7 B6 B10 B9 100.74(13)
B7 B8 B9 C1 -95.79(13)
B7 B8 B9 B2 -62.46(14)
B7 B8 B9 B5 0.49(16)
B7 B8 B9 B10 37.88(12)
B7 B8 B10 B5 -100.57(13)
B7 B8 B10 B6 -36.25(12)
B7 B8 B10 B9 -137.99(12)
B8 C1 B1 Ru1 169.50(10)
B8 C1 B1 C2 62.54(14)
B8 C1 B1 B2 105.73(13)
B8 C1 B1 B3 5.03(15)
B8 C1 B1 B4 -35.92(12)
B8 C1 B2 Ru1 -156.93(11)
B8 C1 B2 C2 -60.91(15)
B8 C1 B2 B1 -108.21(14)
B8 C1 B2 B5 0.27(16)
B8 C1 B2 B9 38.98(13)
B8 C1 B4 B1 144.81(12)
B8 C1 B4 B3 101.74(13)
B8 C1 B4 B7 39.51(11)
B8 C1 B9 B2 -141.00(12)
B8 C1 B9 B5 -102.01(13)
B8 C1 B9 B10 -39.90(11)
B8 B4 B7 B3 138.64(12)
B8 B4 B7 B6 100.76(14)
B8 B4 B7 B10 37.59(12)
B8 B7 B10 B5 101.35(13)
B8 B7 B10 B6 139.24(12)
B8 B7 B10 B9 38.00(11)
B8 B9 B10 B5 -138.22(13)
B8 B9 B10 B6 -100.56(14)
B8 B9 B10 B7 -37.45(12)
B9 C1 B1 Ru1 96.46(12)
B9 C1 B1 C2 -10.51(14)
B9 C1 B1 B2 32.69(12)
B9 C1 B1 B3 -68.01(14)
B9 C1 B1 B4 -108.96(13)
B9 C1 B2 Ru1 164.09(10)
B9 C1 B2 C2 -99.89(12)
B9 C1 B2 B1 -147.19(12)
B9 C1 B2 B5 -38.71(11)
B9 C1 B4 B1 106.61(13)
B9 C1 B4 B3 63.54(15)
B9 C1 B4 B7 1.31(16)
B9 C1 B4 B8 -38.20(12)
B9 C1 B8 B4 142.54(12)
B9 C1 B8 B7 102.79(13)
B9 C1 B8 B10 39.92(12)
B9 B2 B5 C2 -135.64(12)
B9 B2 B5 B6 -102.47(12)
B9 B2 B5 B10 -40.18(12)
B9 B5 B6 C2 -96.73(12)
B9 B5 B6 B3 -63.64(14)
B9 B5 B6 B7 -0.75(15)
B9 B5 B6 B10 37.20(11)
B9 B5 B10 B6 -138.41(13)
B9 B5 B10 B7 -101.05(13)
B9 B5 B10 B8 -37.88(12)
B9 B8 B10 B5 37.43(12)
B9 B8 B10 B6 101.74(13)
B9 B8 B10 B7 137.99(12)
B10 B5 B6 C2 -133.93(12)
B10 B5 B6 B3 -100.84(13)
B10 B5 B6 B7 -37.95(11)
B10 B5 B9 C1 96.62(13)
B10 B5 B9 B2 134.36(13)
B10 B5 B9 B8 37.25(12)
B10 B6 B7 B3 -138.07(13)
B10 B6 B7 B4 -100.95(14)
B10 B6 B7 B8 -36.29(12)
B10 B7 B8 C1 -98.64(12)
B10 B7 B8 B4 -137.84(12)
B10 B7 B8 B9 -37.25(11)
B10 B8 B9 C1 -133.67(13)
B10 B8 B9 B2 -100.34(13)
B10 B8 B9 B5 -37.40(11)
